data_7110979
loop_
_publ_author_name
'Berreau, Lisa M.'
'Allred, Russell A.'
'Makowska-Grzyska, Magdalena M.'
'Arif, Atta M.'

_publ_section_title
;
 Synthesis and structure of a nitrogen/sulfur-ligated zinc hydroxide
 complex
;
_journal_issue 15
_journal_name_full 'Chemical Communications'
_journal_page_first 1423
_journal_paper_doi 10.1039/b003144p
_journal_year 2000
_chemical_formula_sum 'C17 H31 Cl2 N3 O8 S2 Zn'
_chemical_formula_weight 605.84
_chemical_name_systematic
;
 ?
;
_space_group_IT_number 14
_symmetry_cell_setting monoclinic
_symmetry_space_group_name_Hall '-P 2yab'
_symmetry_space_group_name_H-M 'P 1 21/a 1'
_atom_sites_solution_hydrogens geom
_atom_sites_solution_primary direct
_atom_sites_solution_secondary difmap
_audit_conform_dict_location ftp://ftp.iucr.org/cifdics/cif_core2.1beta.dic
_audit_conform_dict_name cif_core.dic
_audit_conform_dict_version 2.1beta3
_audit_creation_date 1999-08-20T08:12:08-00:00
_audit_creation_method 'WinGX routine CIF_UPDATE'
_cell_angle_alpha 90
_cell_angle_beta 111.1170
_cell_angle_gamma 90
_cell_formula_units_Z 4
_cell_length_a 16.0431(9)
_cell_length_b 9.2753(3)
_cell_length_c 19.5165(11)
_cell_measurement_temperature 200.00(10)
_cell_volume 2709.1(2)
_computing_cell_refinement DENZO-SMN
_computing_data_collection 'Nonius COLLECT'
_computing_data_reduction DENZO-SMN
_computing_molecular_graphics 'WinGX, Ortep3'
_computing_structure_refinement 'SHELXL-97 (Sheldrick, 1997)'
_computing_structure_solution SIR97
_diffrn_ambient_temperature 200.00(10)
_diffrn_measured_fraction_theta_full 0.848
_diffrn_measured_fraction_theta_max 0.848
_diffrn_measurement_device_type 'Nonius KappaCCD Diffractometer'
_diffrn_measurement_method 'Phi plus Omega scan'
_diffrn_radiation_monochromator graphite
_diffrn_radiation_type MoK\a
_diffrn_radiation_wavelength 0.71073
_diffrn_reflns_av_R_equivalents 0.0417
_diffrn_reflns_av_sigmaI/netI 0.0654
_diffrn_reflns_limit_h_max 24
_diffrn_reflns_limit_h_min -24
_diffrn_reflns_limit_k_max 9
_diffrn_reflns_limit_k_min -10
_diffrn_reflns_limit_l_max 29
_diffrn_reflns_limit_l_min -29
_diffrn_reflns_number 14106
_diffrn_reflns_theta_full 32.62
_diffrn_reflns_theta_max 32.62
_diffrn_reflns_theta_min 3.08
_exptl_absorpt_coefficient_mu 1.301
_exptl_absorpt_correction_type SCALEPACK
_exptl_crystal_colour colorless
_exptl_crystal_density_diffrn 1.485
_exptl_crystal_density_method 'not measured'
_exptl_crystal_description prism
_exptl_crystal_F_000 1256
_exptl_crystal_size_max 0.25
_exptl_crystal_size_mid 0.25
_exptl_crystal_size_min 0.15
_refine_diff_density_max 0.652
_refine_diff_density_min -0.623
_refine_diff_density_rms 0.086
_refine_ls_extinction_method none
_refine_ls_goodness_of_fit_ref 1.03
_refine_ls_hydrogen_treatment mixed
_refine_ls_matrix_type full
_refine_ls_number_parameters 358
_refine_ls_number_reflns 8382
_refine_ls_number_restraints 0
_refine_ls_restrained_S_all 1.03
_refine_ls_R_factor_all 0.1002
_refine_ls_R_factor_gt 0.0595
_refine_ls_shift/su_max 0
_refine_ls_shift/su_mean 0
_refine_ls_structure_factor_coef Fsqd
_refine_ls_weighting_scheme calc
_refine_ls_wR_factor_gt 0.1403
_refine_ls_wR_factor_ref 0.1599
_reflns_number_gt 5457
_reflns_number_total 8382
_reflns_threshold_expression >2sigma(I)
_cod_data_source_file b003144psup1.cif
_cod_data_source_block shelxl2
_cod_depositor_comments
;
The following automatic conversions were performed:

'_cell_measurement_temperature' value '200(0.1)' was changed to
'200.00(10)' - precision was
estimated.

'_diffrn_ambient_temperature' value '200(0.1)' was
changed to '200.00(10)' - precision was estimated.

Automatic conversion script
Id: cif_fix_values 1891 2012-01-12 08:04:46Z andrius 
;
_cod_original_sg_symbol_H-M 'P 21/a'
_cod_database_code 7110979

loop_
_symmetry_equiv_pos_as_xyz
'x, y, z'
'-x+1/2, y+1/2, -z'
'-x, -y, -z'
'x-1/2, -y-1/2, z'

loop_
_atom_site_label
_atom_site_type_symbol
_atom_site_fract_x
_atom_site_fract_y
_atom_site_fract_z
_atom_site_U_iso_or_equiv
_atom_site_adp_type
_atom_site_occupancy
_atom_site_symmetry_multiplicity
_atom_site_calc_flag
_atom_site_refinement_flags
_atom_site_disorder_assembly
_atom_site_disorder_group
Zn Zn 0.21988(2) 0.07654(4) 0.19403(2) 0.03228(11) Uani 1 1 d . . .
Cl1 Cl 0.12332(7) 0.06775(13) 0.31791(6) 0.0542(3) Uani 1 1 d . . .
Cl2 Cl 0.14686(6) -0.29905(10) 0.08465(6) 0.0455(2) Uani 1 1 d . . .
S1 S 0.28782(7) 0.28266(11) 0.27090(6) 0.0468(2) Uani 1 1 d . . .
S2 S 0.07395(6) 0.13163(11) 0.10855(6) 0.0441(2) Uani 1 1 d . . .
O1 O 0.16163(19) -0.0087(3) 0.27040(16) 0.0538(7) Uani 1 1 d . . .
O2 O 0.1955(3) 0.1418(5) 0.3704(2) 0.0977(15) Uani 1 1 d . . .
O3 O 0.0897(3) -0.0330(5) 0.3548(2) 0.0965(15) Uani 1 1 d . . .
O4 O 0.0579(4) 0.1571(9) 0.2753(3) 0.182(4) Uani 1 1 d . . .
O5 O 0.23293(19) -0.3496(4) 0.0948(2) 0.0673(9) Uani 1 1 d . A .
O6 O 0.07901(19) -0.3998(3) 0.04678(18) 0.0616(8) Uani 1 1 d . A .
O7 O 0.1365(4) -0.1891(9) 0.0241(6) 0.068(3) Uani 0.62(2) 1 d P A 1
O8 O 0.1324(5) -0.2220(14) 0.1396(5) 0.092(5) Uani 0.62(2) 1 d P A 1
O7' O 0.1287(7) -0.1607(10) 0.0785(13) 0.098(10) Uani 0.38(2) 1 d P A 2
O8' O 0.1569(8) -0.340(2) 0.1662(5) 0.070(5) Uani 0.38(2) 1 d P A 2
N1 N 0.26785(17) 0.1741(3) 0.11293(16) 0.0334(6) Uani 1 1 d . . .
N2 N 0.31632(17) -0.0723(3) 0.20105(15) 0.0313(5) Uani 1 1 d . . .
N3 N 0.3176(3) -0.1971(4) 0.30492(18) 0.0488(8) Uani 1 1 d . B .
H3N H 0.275(2) -0.167(4) 0.299(2) 0.028(10) Uiso 1 1 d . . .
C1 C 0.3917(3) 0.2086(6) 0.3324(3) 0.0658(13) Uani 1 1 d . . .
H1A H 0.3809 0.1552 0.3718 0.099 Uiso 1 1 calc R . .
H1B H 0.434 0.287 0.3538 0.099 Uiso 1 1 calc R . .
H1C H 0.4165 0.1433 0.3052 0.099 Uiso 1 1 calc R . .
C2 C 0.3229(3) 0.3736(5) 0.2040(2) 0.0495(9) Uani 1 1 d . . .
H2A H 0.2754 0.4415 0.1757 0.059 Uiso 1 1 calc R . .
H2B H 0.3771 0.4309 0.2302 0.059 Uiso 1 1 calc R . .
C3 C 0.3428(2) 0.2733(4) 0.1510(2) 0.0419(8) Uani 1 1 d . . .
H3A H 0.3565 0.3314 0.1138 0.05 Uiso 1 1 calc R . .
H3B H 0.3966 0.2157 0.1781 0.05 Uiso 1 1 calc R . .
C4 C 0.0567(3) 0.3132(5) 0.1326(3) 0.0557(11) Uani 1 1 d . . .
H4A H 0.038 0.3119 0.1751 0.083 Uiso 1 1 calc R . .
H4B H 0.0102 0.359 0.091 0.083 Uiso 1 1 calc R . .
H4C H 0.1125 0.3677 0.1447 0.083 Uiso 1 1 calc R . .
C5 C 0.1078(2) 0.1669(4) 0.0314(2) 0.0445(8) Uani 1 1 d . . .
H5A H 0.1127 0.0741 0.0081 0.053 Uiso 1 1 calc R . .
H5B H 0.0609 0.2249 -0.0053 0.053 Uiso 1 1 calc R . .
C6 C 0.1961(2) 0.2461(4) 0.0521(2) 0.0409(8) Uani 1 1 d . . .
H6A H 0.214 0.2516 0.0086 0.049 Uiso 1 1 calc R . .
H6B H 0.1885 0.3458 0.0669 0.049 Uiso 1 1 calc R . .
C7 C 0.3020(2) 0.0468(4) 0.08576(18) 0.0357(7) Uani 1 1 d . . .
H7A H 0.3422 0.0788 0.0604 0.043 Uiso 1 1 calc R . .
H7B H 0.2514 -0.0058 0.0498 0.043 Uiso 1 1 calc R . .
C8 C 0.3521(2) -0.0527(4) 0.14781(18) 0.0326(7) Uani 1 1 d . . .
C9 C 0.4256(2) -0.1248(4) 0.1465(2) 0.0408(8) Uani 1 1 d . . .
H9 H 0.4491 -0.107 0.109 0.049 Uiso 1 1 calc R . .
C10 C 0.4655(2) -0.2256(4) 0.2018(2) 0.0469(9) Uani 1 1 d . . .
H10 H 0.5169 -0.2771 0.2025 0.056 Uiso 1 1 calc R . .
C11 C 0.4305(2) -0.2498(4) 0.2547(2) 0.0474(9) Uani 1 1 d . . .
H11 H 0.4575 -0.3184 0.2924 0.057 Uiso 1 1 calc R . .
C12 C 0.3541(2) -0.1732(4) 0.25374(18) 0.0365(7) Uani 1 1 d . . .
C13 C 0.3415(4) -0.3185(5) 0.3554(2) 0.0587(11) Uani 1 1 d . . .
H13A H 0.4037 -0.3037 0.3897 0.07 Uiso 0.544(11) 1 calc PR B 1
H13B H 0.3412 -0.4065 0.3266 0.07 Uiso 0.544(11) 1 calc PR B 1
H13C H 0.3737 -0.3916 0.3374 0.07 Uiso 0.456(11) 1 calc PR B 2
H13D H 0.2866 -0.3636 0.3576 0.07 Uiso 0.456(11) 1 calc PR B 2
C14 C 0.2820(7) -0.3480(9) 0.4023(5) 0.056(3) Uani 0.544(11) 1 d P B 1
C15 C 0.3182(10) -0.4821(13) 0.4499(6) 0.083(4) Uani 0.544(11) 1 d P B 1
H15A H 0.3146 -0.5655 0.4181 0.124 Uiso 0.544(11) 1 calc PR B 1
H15B H 0.2827 -0.5005 0.4806 0.124 Uiso 0.544(11) 1 calc PR B 1
H15C H 0.3807 -0.4658 0.4813 0.124 Uiso 0.544(11) 1 calc PR B 1
C16 C 0.1884(7) -0.3717(12) 0.3551(6) 0.083(4) Uani 0.544(11) 1 d P B 1
H16A H 0.1845 -0.456 0.3238 0.124 Uiso 0.544(11) 1 calc PR B 1
H16B H 0.1659 -0.2866 0.3242 0.124 Uiso 0.544(11) 1 calc PR B 1
H16C H 0.1525 -0.3883 0.3856 0.124 Uiso 0.544(11) 1 calc PR B 1
C17 C 0.2861(12) -0.2199(13) 0.4509(7) 0.084(4) Uani 0.544(11) 1 d P B 1
H17A H 0.2621 -0.1349 0.4204 0.126 Uiso 0.544(11) 1 calc PR B 1
H17B H 0.3484 -0.2019 0.4824 0.126 Uiso 0.544(11) 1 calc PR B 1
H17C H 0.2507 -0.2396 0.4816 0.126 Uiso 0.544(11) 1 calc PR B 1
C14' C 0.402(3) -0.268(2) 0.4337(8) 0.26(2) Uani 0.456(11) 1 d P B 2
C15' C 0.397(2) -0.421(2) 0.4747(10) 0.147(11) Uani 0.456(11) 1 d P B 2
H15D H 0.429 -0.4115 0.5277 0.22 Uiso 0.456(11) 1 calc PR B 2
H15E H 0.4239 -0.4982 0.4554 0.22 Uiso 0.456(11) 1 calc PR B 2
H15F H 0.3341 -0.4451 0.4654 0.22 Uiso 0.456(11) 1 calc PR B 2
C16' C 0.508(2) -0.143(7) 0.4490(13) 0.37(4) Uani 0.456(11) 1 d P B 2
H16D H 0.5358 -0.118 0.5011 0.553 Uiso 0.456(11) 1 calc PR B 2
H16E H 0.49 -0.0554 0.4197 0.553 Uiso 0.456(11) 1 calc PR B 2
H16F H 0.552 -0.1956 0.4337 0.553 Uiso 0.456(11) 1 calc PR B 2
C17' C 0.3427(14) -0.167(2) 0.4630(9) 0.105(6) Uani 0.456(11) 1 d P B 2
H17D H 0.377 -0.1383 0.5137 0.158 Uiso 0.456(11) 1 calc PR B 2
H17E H 0.2888 -0.2189 0.4614 0.158 Uiso 0.456(11) 1 calc PR B 2
H17F H 0.3255 -0.0807 0.4321 0.158 Uiso 0.456(11) 1 calc PR B 2

loop_
_atom_site_aniso_label
_atom_site_aniso_U_11
_atom_site_aniso_U_22
_atom_site_aniso_U_33
_atom_site_aniso_U_23
_atom_site_aniso_U_13
_atom_site_aniso_U_12
Zn 0.02703(17) 0.0344(2) 0.0398(2) 0.00000(16) 0.01733(15) 0.00172(15)
Cl1 0.0519(5) 0.0733(7) 0.0498(5) -0.0090(5) 0.0331(4) -0.0097(5)
Cl2 0.0325(4) 0.0451(6) 0.0617(6) -0.0108(4) 0.0203(4) -0.0051(3)
S1 0.0492(5) 0.0446(6) 0.0547(6) -0.0114(4) 0.0284(5) -0.0103(4)
S2 0.0277(4) 0.0432(5) 0.0605(6) 0.0136(4) 0.0147(4) 0.0009(3)
O1 0.0616(17) 0.0580(18) 0.0579(17) -0.0012(14) 0.0411(15) -0.0043(14)
O2 0.125(3) 0.104(3) 0.083(3) -0.045(2) 0.060(3) -0.068(3)
O3 0.115(3) 0.133(3) 0.067(2) -0.034(2) 0.064(2) -0.078(3)
O4 0.145(5) 0.319(9) 0.123(4) 0.098(5) 0.097(4) 0.167(6)
O5 0.0409(15) 0.073(2) 0.083(2) -0.0105(18) 0.0164(15) 0.0117(15)
O6 0.0455(15) 0.060(2) 0.072(2) -0.0004(15) 0.0117(14) -0.0191(14)
O7 0.059(3) 0.049(4) 0.100(6) 0.029(4) 0.033(3) 0.005(3)
O8 0.066(4) 0.135(13) 0.089(6) -0.056(8) 0.047(4) -0.022(6)
O7' 0.061(6) 0.025(5) 0.18(3) 0.004(7) 0.013(10) 0.005(4)
O8' 0.062(6) 0.113(13) 0.047(5) -0.018(6) 0.033(5) -0.030(7)
N1 0.0282(12) 0.0330(15) 0.0434(15) 0.0031(12) 0.0183(11) 0.0035(10)
N2 0.0277(12) 0.0331(15) 0.0345(13) -0.0006(11) 0.0130(10) 0.0040(10)
N3 0.055(2) 0.055(2) 0.0388(17) 0.0075(15) 0.0204(16) 0.0132(17)
C1 0.058(3) 0.076(3) 0.054(3) -0.002(2) 0.010(2) -0.018(2)
C2 0.052(2) 0.043(2) 0.061(2) -0.0015(19) 0.0280(19) -0.0100(18)
C3 0.0379(17) 0.043(2) 0.054(2) 0.0006(16) 0.0279(16) -0.0060(15)
C4 0.043(2) 0.050(2) 0.083(3) 0.013(2) 0.033(2) 0.0176(18)
C5 0.0362(17) 0.044(2) 0.049(2) 0.0085(17) 0.0113(16) 0.0099(15)
C6 0.0397(17) 0.039(2) 0.049(2) 0.0125(16) 0.0229(16) 0.0100(15)
C7 0.0351(15) 0.0392(19) 0.0366(16) 0.0037(14) 0.0176(13) 0.0065(13)
C8 0.0256(13) 0.0359(19) 0.0381(16) -0.0022(13) 0.0135(12) -0.0002(12)
C9 0.0319(15) 0.042(2) 0.054(2) -0.0022(16) 0.0229(15) 0.0047(14)
C10 0.0315(16) 0.045(2) 0.063(2) -0.0006(18) 0.0150(16) 0.0114(15)
C11 0.0414(19) 0.047(2) 0.050(2) 0.0071(17) 0.0114(17) 0.0144(17)
C12 0.0343(15) 0.0371(19) 0.0355(17) -0.0034(14) 0.0096(13) 0.0016(13)
C13 0.088(3) 0.046(2) 0.048(2) 0.0063(19) 0.031(2) 0.006(2)
C14 0.103(7) 0.036(4) 0.045(4) 0.003(3) 0.046(5) -0.007(4)
C15 0.148(12) 0.065(7) 0.057(6) 0.019(5) 0.062(7) 0.008(7)
C16 0.097(8) 0.072(7) 0.113(9) 0.003(6) 0.078(7) -0.015(6)
C17 0.153(14) 0.062(7) 0.051(6) -0.003(5) 0.054(8) 0.004(7)
C14' 0.62(7) 0.120(16) 0.050(8) 0.056(9) 0.13(2) 0.24(3)
C15' 0.26(3) 0.131(18) 0.082(11) 0.068(11) 0.097(16) 0.099(18)
C16' 0.18(3) 0.86(11) 0.088(16) 0.13(3) 0.073(17) 0.24(4)
C17' 0.140(17) 0.122(17) 0.063(8) -0.026(9) 0.047(10) 0.017(12)

loop_
_atom_type_symbol
_atom_type_description
_atom_type_scat_dispersion_real
_atom_type_scat_dispersion_imag
_atom_type_scat_source
C C 0.0033 0.0016 'International Tables Vol C Tables 4.2.6.8 and 6.1.1.4'
H H 0 0 'International Tables Vol C Tables 4.2.6.8 and 6.1.1.4'
N N 0.0061 0.0033 'International Tables Vol C Tables 4.2.6.8 and 6.1.1.4'
O O 0.0106 0.006 'International Tables Vol C Tables 4.2.6.8 and 6.1.1.4'
S S 0.1246 0.1234 'International Tables Vol C Tables 4.2.6.8 and 6.1.1.4'
Cl Cl 0.1484 0.1585 'International Tables Vol C Tables 4.2.6.8 and 6.1.1.4'
Zn Zn 0.2839 1.4301 'International Tables Vol C Tables 4.2.6.8 and 6.1.1.4'

loop_
_geom_angle_atom_site_label_1
_geom_angle_atom_site_label_2
_geom_angle_atom_site_label_3
_geom_angle
N2 Zn O1 102.17(11)
N2 Zn N1 82.69(10)
O1 Zn N1 174.91(11)
N2 Zn S2 136.04(8)
O1 Zn S2 90.08(8)
N1 Zn S2 85.30(7)
N2 Zn S1 109.26(8)
O1 Zn S1 94.06(8)
N1 Zn S1 85.70(8)
S2 Zn S1 111.79(4)
O4 Cl1 O3 111.4(4)
O4 Cl1 O2 113.3(5)
O3 Cl1 O2 108.5(2)
O4 Cl1 O1 108.3(3)
O3 Cl1 O1 109.2(2)
O2 Cl1 O1 105.8(2)
O7' Cl2 O8 57.9(9)
O7' Cl2 O5 121.0(6)
O8 Cl2 O5 119.8(4)
O7' Cl2 O6 119.4(5)
O8 Cl2 O6 115.7(3)
O5 Cl2 O6 112.6(2)
O7' Cl2 O7 46.8(9)
O8 Cl2 O7 104.8(6)
O5 Cl2 O7 99.2(3)
O6 Cl2 O7 100.8(4)
O7' Cl2 O8' 105.3(10)
O8 Cl2 O8' 47.7(5)
O5 Cl2 O8' 92.3(6)
O6 Cl2 O8' 98.4(4)
O7 Cl2 O8' 151.7(6)
C1 S1 C2 101.9(2)
C1 S1 Zn 102.28(17)
C2 S1 Zn 96.21(14)
C4 S2 C5 99.7(2)
C4 S2 Zn 102.86(15)
C5 S2 Zn 96.15(12)
Cl1 O1 Zn 129.74(19)
C7 N1 C6 110.7(3)
C7 N1 C3 109.6(2)
C6 N1 C3 112.1(3)
C7 N1 Zn 101.63(19)
C6 N1 Zn 113.06(18)
C3 N1 Zn 109.1(2)
C12 N2 C8 118.1(3)
C12 N2 Zn 129.5(2)
C8 N2 Zn 112.0(2)
C12 N3 C13 123.4(4)
C12 N3 H3N 118(3)
C13 N3 H3N 115(3)
S1 C1 H1A 109.5
S1 C1 H1B 109.5
H1A C1 H1B 109.5
S1 C1 H1C 109.5
H1A C1 H1C 109.5
H1B C1 H1C 109.5
C3 C2 S1 114.0(3)
C3 C2 H2A 108.8
S1 C2 H2A 108.8
C3 C2 H2B 108.8
S1 C2 H2B 108.8
H2A C2 H2B 107.7
N1 C3 C2 113.0(3)
N1 C3 H3A 109
C2 C3 H3A 109
N1 C3 H3B 109
C2 C3 H3B 109
H3A C3 H3B 107.8
S2 C4 H4A 109.5
S2 C4 H4B 109.5
H4A C4 H4B 109.5
S2 C4 H4C 109.5
H4A C4 H4C 109.5
H4B C4 H4C 109.5
C6 C5 S2 113.6(3)
C6 C5 H5A 108.9
S2 C5 H5A 108.9
C6 C5 H5B 108.9
S2 C5 H5B 108.9
H5A C5 H5B 107.7
N1 C6 C5 112.1(3)
N1 C6 H6A 109.2
C5 C6 H6A 109.2
N1 C6 H6B 109.2
C5 C6 H6B 109.2
H6A C6 H6B 107.9
N1 C7 C8 111.1(3)
N1 C7 H7A 109.4
C8 C7 H7A 109.4
N1 C7 H7B 109.4
C8 C7 H7B 109.4
H7A C7 H7B 108
C9 C8 N2 123.4(3)
C9 C8 C7 120.0(3)
N2 C8 C7 116.4(3)
C8 C9 C10 118.1(3)
C8 C9 H9 120.9
C10 C9 H9 120.9
C11 C10 C9 119.9(3)
C11 C10 H10 120
C9 C10 H10 120
C10 C11 C12 120.0(3)
C10 C11 H11 120
C12 C11 H11 120
N3 C12 N2 118.6(3)
N3 C12 C11 121.0(3)
N2 C12 C11 120.3(3)
N3 C13 C14' 110.7(8)
N3 C13 C14 117.6(5)
C14' C13 C14 76.9(15)
N3 C13 H13A 107.9
C14' C13 H13A 34.5
C14 C13 H13A 107.9
N3 C13 H13B 107.9
C14' C13 H13B 132.7
C14 C13 H13B 107.9
H13A C13 H13B 107.2
N3 C13 H13C 109.5
C14' C13 H13C 109.5
C14 C13 H13C 126.3
H13A C13 H13C 78.9
H13B C13 H13C 29.6
N3 C13 H13D 109.5
C14' C13 H13D 109.5
C14 C13 H13D 33.1
H13A C13 H13D 136.5
H13B C13 H13D 81.5
H13C C13 H13D 108.1
C16 C14 C17 108.5(10)
C16 C14 C15 109.8(9)
C17 C14 C15 109.7(8)
C16 C14 C13 111.1(6)
C17 C14 C13 109.3(7)
C15 C14 C13 108.4(7)
C14 C15 H15A 109.5
C14 C15 H15B 109.5
H15A C15 H15B 109.5
C14 C15 H15C 109.5
H15A C15 H15C 109.5
H15B C15 H15C 109.5
C14 C16 H16A 109.5
C14 C16 H16B 109.5
H16A C16 H16B 109.5
C14 C16 H16C 109.5
H16A C16 H16C 109.5
H16B C16 H16C 109.5
C14 C17 H17A 109.5
C14 C17 H17B 109.5
H17A C17 H17B 109.5
C14 C17 H17C 109.5
H17A C17 H17C 109.5
H17B C17 H17C 109.5
C13 C14' C17' 107(2)
C13 C14' C15' 96(2)
C17' C14' C15' 101(2)
C13 C14' C16' 121.1(17)
C17' C14' C16' 101.2(19)
C15' C14' C16' 128(3)
C14' C15' H15D 109.5
C14' C15' H15E 109.5
H15D C15' H15E 109.5
C14' C15' H15F 109.5
H15D C15' H15F 109.5
H15E C15' H15F 109.5
C14' C16' H16D 109.5
C14' C16' H16E 109.5
H16D C16' H16E 109.5
C14' C16' H16F 109.5
H16D C16' H16F 109.5
H16E C16' H16F 109.5
C14' C17' H17D 109.5
C14' C17' H17E 109.5
H17D C17' H17E 109.5
C14' C17' H17F 109.5
H17D C17' H17F 109.5
H17E C17' H17F 109.5

loop_
_geom_bond_atom_site_label_1
_geom_bond_atom_site_label_2
_geom_bond_distance
Zn N2 2.041(3)
Zn O1 2.173(3)
Zn N1 2.190(3)
Zn S2 2.3898(10)
Zn S1 2.4322(10)
Cl1 O4 1.361(5)
Cl1 O3 1.402(4)
Cl1 O2 1.416(4)
Cl1 O1 1.467(3)
Cl2 O7' 1.312(9)
Cl2 O8 1.376(6)
Cl2 O5 1.403(3)
Cl2 O6 1.423(3)
Cl2 O7 1.523(6)
Cl2 O8' 1.587(10)
S1 C1 1.802(5)
S1 C2 1.807(4)
S2 C4 1.796(4)
S2 C5 1.805(4)
N1 C7 1.479(4)
N1 C6 1.482(4)
N1 C3 1.484(4)
N2 C12 1.361(4)
N2 C8 1.368(4)
N3 C12 1.346(5)
N3 C13 1.454(5)
N3 H3N 0.71(4)
C1 H1A 0.98
C1 H1B 0.98
C1 H1C 0.98
C2 C3 1.509(5)
C2 H2A 0.99
C2 H2B 0.99
C3 H3A 0.99
C3 H3B 0.99
C4 H4A 0.98
C4 H4B 0.98
C4 H4C 0.98
C5 C6 1.515(5)
C5 H5A 0.99
C5 H5B 0.99
C6 H6A 0.99
C6 H6B 0.99
C7 C8 1.504(5)
C7 H7A 0.99
C7 H7B 0.99
C8 C9 1.365(4)
C9 C10 1.397(5)
C9 H9 0.95
C10 C11 1.359(6)
C10 H10 0.95
C11 C12 1.411(5)
C11 H11 0.95
C13 C14' 1.56(3)
C13 C14 1.568(9)
C13 H13A 0.99
C13 H13B 0.99
C13 H13C 0.99
C13 H13D 0.99
C14 C16 1.467(15)
C14 C17 1.506(14)
C14 C15 1.535(13)
C15 H15A 0.98
C15 H15B 0.98
C15 H15C 0.98
C16 H16A 0.98
C16 H16B 0.98
C16 H16C 0.98
C17 H17A 0.98
C17 H17B 0.98
C17 H17C 0.98
C14' C17' 1.58(3)
C14' C15' 1.65(3)
C14' C16' 2.00(6)
C15' H15D 0.98
C15' H15E 0.98
C15' H15F 0.98
C16' H16D 0.98
C16' H16E 0.98
C16' H16F 0.98
C17' H17D 0.98
C17' H17E 0.98
C17' H17F 0.98

loop_
_geom_torsion_atom_site_label_1
_geom_torsion_atom_site_label_2
_geom_torsion_atom_site_label_3
_geom_torsion_atom_site_label_4
_geom_torsion
N2 Zn S1 C1 -19.58(19)
O1 Zn S1 C1 84.82(19)
N1 Zn S1 C1 -100.28(18)
S2 Zn S1 C1 176.53(17)
N2 Zn S1 C2 84.04(17)
O1 Zn S1 C2 -171.57(17)
N1 Zn S1 C2 3.34(16)
S2 Zn S1 C2 -79.85(15)
N2 Zn S2 C4 -161.24(18)
O1 Zn S2 C4 91.00(17)
N1 Zn S2 C4 -86.86(17)
S1 Zn S2 C4 -3.41(15)
N2 Zn S2 C5 -59.79(18)
O1 Zn S2 C5 -167.55(16)
N1 Zn S2 C5 14.59(16)
S1 Zn S2 C5 98.04(14)
O4 Cl1 O1 Zn 55.4(5)
O3 Cl1 O1 Zn 177.0(2)
O2 Cl1 O1 Zn -66.4(3)
N2 Zn O1 Cl1 147.0(2)
N1 Zn O1 Cl1 -50.8(14)
S2 Zn O1 Cl1 -75.6(2)
S1 Zn O1 Cl1 36.3(2)
N2 Zn N1 C7 27.64(19)
O1 Zn N1 C7 -134.9(12)
S2 Zn N1 C7 -109.98(19)
S1 Zn N1 C7 137.71(19)
N2 Zn N1 C6 146.3(2)
O1 Zn N1 C6 -16.2(14)
S2 Zn N1 C6 8.7(2)
S1 Zn N1 C6 -103.6(2)
N2 Zn N1 C3 -88.1(2)
O1 Zn N1 C3 109.4(12)
S2 Zn N1 C3 134.3(2)
S1 Zn N1 C3 21.9(2)
O1 Zn N2 C12 -17.8(3)
N1 Zn N2 C12 163.8(3)
S2 Zn N2 C12 -120.8(3)
S1 Zn N2 C12 81.0(3)
O1 Zn N2 C8 169.7(2)
N1 Zn N2 C8 -8.7(2)
S2 Zn N2 C8 66.7(2)
S1 Zn N2 C8 -91.5(2)
C1 S1 C2 C3 74.8(3)
Zn S1 C2 C3 -29.2(3)
C7 N1 C3 C2 -158.1(3)
C6 N1 C3 C2 78.4(4)
Zn N1 C3 C2 -47.6(4)
S1 C2 C3 N1 54.0(4)
C4 S2 C5 C6 65.5(3)
Zn S2 C5 C6 -38.7(3)
C7 N1 C6 C5 77.8(3)
C3 N1 C6 C5 -159.4(3)
Zn N1 C6 C5 -35.5(4)
S2 C5 C6 N1 52.2(4)
C6 N1 C7 C8 -161.9(3)
C3 N1 C7 C8 73.8(3)
Zn N1 C7 C8 -41.6(3)
C12 N2 C8 C9 -2.7(5)
Zn N2 C8 C9 170.8(3)
C12 N2 C8 C7 173.0(3)
Zn N2 C8 C7 -13.6(4)
N1 C7 C8 C9 -143.9(3)
N1 C7 C8 N2 40.2(4)
N2 C8 C9 C10 1.1(5)
C7 C8 C9 C10 -174.5(3)
C8 C9 C10 C11 0.3(6)
C9 C10 C11 C12 0.0(6)
C13 N3 C12 N2 168.5(4)
C13 N3 C12 C11 -12.0(6)
C8 N2 C12 N3 -177.7(3)
Zn N2 C12 N3 10.2(5)
C8 N2 C12 C11 2.9(5)
Zn N2 C12 C11 -169.2(3)
C10 C11 C12 N3 179.0(4)
C10 C11 C12 N2 -1.6(6)
C12 N3 C13 C14' 104.9(16)
C12 N3 C13 C14 -169.4(5)
N3 C13 C14 C16 58.0(8)
C14' C13 C14 C16 164.8(9)
N3 C13 C14 C17 -61.7(10)
C14' C13 C14 C17 45.1(9)
N3 C13 C14 C15 178.7(7)
C14' C13 C14 C15 -74.5(9)
N3 C13 C14' C17' 66(2)
C14 C13 C14' C17' -48.9(17)
N3 C13 C14' C15' 169.5(11)
C14 C13 C14' C15' 54.6(15)
N3 C13 C14' C16' -49(2)
C14 C13 C14' C16' -164(2)
